data_4081399
loop_
_publ_author_name
'Arrowsmith, Merle'
'Crimmin, Mark R.'
'Hill, Michael S.'
'Lomas, Sarah L.'
'MacDougall, Dugald J.'
'Mahon, Mary F.'

_publ_section_title
;
 Catalytic and Stoichiometric Cumulene Formation within Dimeric Group 2
 Acetylides
;
_journal_issue 17
_journal_name_full Organometallics
_journal_page_first 4961
_journal_paper_doi 10.1021/om400678d
_journal_volume 32
_journal_year 2013
_chemical_formula_sum 'C56 H46 Mg3 O2'
_chemical_formula_weight 823.86
_chemical_name_systematic
; 
 ? 
;
_space_group_crystal_system triclinic
_space_group_IT_number 2
_symmetry_space_group_name_Hall '-P 1'
_symmetry_space_group_name_H-M 'P -1'
_atom_sites_solution_hydrogens geom
_atom_sites_solution_primary direct
_atom_sites_solution_secondary difmap
_audit_creation_method SHELXL-97
_cell_angle_alpha 96.909(2)
_cell_angle_beta 98.009(2)
_cell_angle_gamma 95.833(2)
_cell_formula_units_Z 1
_cell_length_a 9.1863(3)
_cell_length_b 9.6764(4)
_cell_length_c 13.1755(5)
_cell_measurement_reflns_used 11494
_cell_measurement_temperature 150(2)
_cell_measurement_theta_max 27.103
_cell_measurement_theta_min 2.910
_cell_volume 1142.95(7)
_computing_cell_refinement 'HKL Scalepack (Otwinowski & Minor 1997)'
_computing_data_collection 'Collect (Bruker AXS BV, 1997-2004)'
_computing_data_reduction 'Denzo & Scalepack (Otwinowski & Minor, 1997)'
_computing_molecular_graphics 'ORTEX (P.McArdle, 1995)'
_computing_publication_material 'SHELXL-97/2 (Sheldrick,1997)'
_computing_structure_refinement 'SHELXL-97 (Sheldrick, 1997)'
_computing_structure_solution 'SHELXS-97 (Sheldrick, 1990)'
_diffrn_ambient_temperature 150(2)
_diffrn_measured_fraction_theta_full 0.987
_diffrn_measured_fraction_theta_max 0.987
_diffrn_measurement_device_type '95mm CCD camera on \k-goniostat'
_diffrn_measurement_method CCD
_diffrn_radiation_monochromator graphite
_diffrn_radiation_source 'fine-focus sealed tube'
_diffrn_radiation_type MoK\a
_diffrn_radiation_wavelength 0.71073
_diffrn_reflns_av_R_equivalents 0.1033
_diffrn_reflns_av_sigmaI/netI 0.1034
_diffrn_reflns_limit_h_max 11
_diffrn_reflns_limit_h_min -11
_diffrn_reflns_limit_k_max 12
_diffrn_reflns_limit_k_min -12
_diffrn_reflns_limit_l_max 16
_diffrn_reflns_limit_l_min -14
_diffrn_reflns_number 19956
_diffrn_reflns_theta_full 26.77
_diffrn_reflns_theta_max 26.77
_diffrn_reflns_theta_min 3.56
_exptl_absorpt_coefficient_mu 0.108
_exptl_absorpt_correction_T_max 0.998
_exptl_absorpt_correction_T_min 0.935
_exptl_absorpt_correction_type multi-scan
_exptl_absorpt_process_details
;
multi-scan from symmetry-related measurements 
 Sortav (Blessing 1995)
;
_exptl_crystal_colour colourles
_exptl_crystal_density_diffrn 1.197
_exptl_crystal_description plate
_exptl_crystal_F_000 434
_exptl_crystal_size_max 0.230
_exptl_crystal_size_mid 0.130
_exptl_crystal_size_min 0.050
_refine_diff_density_max 0.282
_refine_diff_density_min -0.237
_refine_diff_density_rms 0.048
_refine_ls_extinction_method none
_refine_ls_goodness_of_fit_ref 1.012
_refine_ls_hydrogen_treatment constr
_refine_ls_matrix_type full
_refine_ls_number_parameters 277
_refine_ls_number_reflns 4817
_refine_ls_number_restraints 0
_refine_ls_restrained_S_all 1.012
_refine_ls_R_factor_all 0.1359
_refine_ls_R_factor_gt 0.0583
_refine_ls_shift/su_max 0.000
_refine_ls_shift/su_mean 0.000
_refine_ls_structure_factor_coef Fsqd
_refine_ls_weighting_details 'calc w=1/[\s^2^(Fo^2^)+(0.0520P)^2^+0.3050P] where P=(Fo^2^+2Fc^2^)/3'
_refine_ls_weighting_scheme calc
_refine_ls_wR_factor_gt 0.1140
_refine_ls_wR_factor_ref 0.1411
_reflns_number_gt 2701
_reflns_number_total 4817
_reflns_threshold_expression >2sigma(I)
_cod_data_source_file om400678d_si_002.cif
_cod_data_source_block k13msh23-Cpd-12
_cod_original_sg_symbol_H-M P-1
_cod_database_code 4081399

loop_
_space_group_symop_operation_xyz
'x, y, z'
'-x, -y, -z'

loop_
_atom_site_label
_atom_site_type_symbol
_atom_site_fract_x
_atom_site_fract_y
_atom_site_fract_z
_atom_site_U_iso_or_equiv
_atom_site_adp_type
_atom_site_occupancy
_atom_site_symmetry_multiplicity
_atom_site_calc_flag
_atom_site_refinement_flags
Mg1 Mg 0.5000 0.5000 0.0000 0.0300(3) Uani 1 2 d S
O1 O 0.4295(2) 0.65526(18) -0.08610(13) 0.0373(5) Uani 1 1 d .
C1 C 0.3650(3) 0.5716(3) 0.12426(19) 0.0309(6) Uani 1 1 d .
Mg2 Mg 0.16810(9) 0.48166(9) 0.01200(7) 0.0331(2) Uani 1 1 d .
C2 C 0.3038(3) 0.5888(3) 0.2006(2) 0.0309(6) Uani 1 1 d .
C3 C 0.2451(3) 0.6062(3) 0.2977(2) 0.0323(6) Uani 1 1 d .
C4 C 0.3314(3) 0.5841(3) 0.3886(2) 0.0428(7) Uani 1 1 d .
H4 H 0.4292 0.5610 0.3870 0.051 Uiso 1 1 calc R
C5 C 0.2764(4) 0.5953(3) 0.4807(2) 0.0504(8) Uani 1 1 d .
H5 H 0.3365 0.5805 0.5423 0.060 Uiso 1 1 calc R
C6 C 0.1341(4) 0.6280(3) 0.4840(2) 0.0474(8) Uani 1 1 d .
H6 H 0.0958 0.6348 0.5475 0.057 Uiso 1 1 calc R
C7 C 0.0483(3) 0.6508(3) 0.3949(2) 0.0445(7) Uani 1 1 d .
H7 H -0.0493 0.6740 0.3973 0.053 Uiso 1 1 calc R
C8 C 0.1024(3) 0.6403(3) 0.3023(2) 0.0373(6) Uani 1 1 d .
H8 H 0.0420 0.6564 0.2412 0.045 Uiso 1 1 calc R
C9 C 0.2745(3) 0.3512(3) -0.0891(2) 0.0357(6) Uani 1 1 d .
C10 C 0.2649(3) 0.2639(3) -0.1651(2) 0.0325(6) Uani 1 1 d .
C11 C 0.2566(3) 0.1674(3) -0.25940(19) 0.0331(6) Uani 1 1 d .
C12 C 0.3708(3) 0.1763(3) -0.3183(2) 0.0411(7) Uani 1 1 d .
H12 H 0.4553 0.2435 -0.2952 0.049 Uiso 1 1 calc R
C13 C 0.3622(3) 0.0880(3) -0.4101(2) 0.0474(8) Uani 1 1 d .
H13 H 0.4412 0.0947 -0.4494 0.057 Uiso 1 1 calc R
C14 C 0.2408(3) -0.0089(3) -0.4449(2) 0.0457(7) Uani 1 1 d .
H14 H 0.2348 -0.0683 -0.5086 0.055 Uiso 1 1 calc R
C15 C 0.1274(3) -0.0197(3) -0.3869(2) 0.0421(7) Uani 1 1 d .
H15 H 0.0436 -0.0876 -0.4106 0.051 Uiso 1 1 calc R
C16 C 0.1343(3) 0.0669(3) -0.2948(2) 0.0369(6) Uani 1 1 d .
H16 H 0.0556 0.0581 -0.2554 0.044 Uiso 1 1 calc R
C17 C -0.0407(3) 0.3695(3) 0.0570(2) 0.0388(7) Uani 1 1 d .
C18 C 0.0359(3) 0.2914(3) 0.1004(2) 0.0373(7) Uani 1 1 d .
C19 C 0.1193(3) 0.1976(3) 0.1561(2) 0.0435(7) Uani 1 1 d .
C20 C 0.1635(3) 0.2313(4) 0.2624(3) 0.0571(9) Uani 1 1 d .
H20 H 0.1396 0.3155 0.2976 0.068 Uiso 1 1 calc R
C21 C 0.2424(4) 0.1420(5) 0.3167(4) 0.0827(13) Uani 1 1 d .
H21 H 0.2736 0.1657 0.3891 0.099 Uiso 1 1 calc R
C22 C 0.2757(4) 0.0193(6) 0.2664(5) 0.0953(17) Uani 1 1 d .
H22 H 0.3299 -0.0414 0.3042 0.114 Uiso 1 1 calc R
C23 C 0.2314(5) -0.0162(5) 0.1617(4) 0.0885(14) Uani 1 1 d .
H23 H 0.2530 -0.1022 0.1276 0.106 Uiso 1 1 calc R
C24 C 0.1548(4) 0.0739(4) 0.1061(3) 0.0664(10) Uani 1 1 d .
H24 H 0.1266 0.0507 0.0334 0.080 Uiso 1 1 calc R
C25 C 0.4473(4) 0.8020(3) -0.0472(2) 0.0492(8) Uani 1 1 d .
H25A H 0.5532 0.8406 -0.0363 0.059 Uiso 1 1 calc R
H25B H 0.4093 0.8173 0.0194 0.059 Uiso 1 1 calc R
C26 C 0.3601(4) 0.8719(3) -0.1276(2) 0.0550(8) Uani 1 1 d .
H26A H 0.2675 0.8983 -0.1044 0.066 Uiso 1 1 calc R
H26B H 0.4190 0.9573 -0.1413 0.066 Uiso 1 1 calc R
C27 C 0.3264(4) 0.7650(4) -0.2229(3) 0.0669(10) Uani 1 1 d .
H27A H 0.2182 0.7373 -0.2411 0.080 Uiso 1 1 calc R
H27B H 0.3633 0.8036 -0.2820 0.080 Uiso 1 1 calc R
C28 C 0.4021(4) 0.6437(3) -0.1979(2) 0.0600(9) Uani 1 1 d .
H28A H 0.3390 0.5551 -0.2277 0.072 Uiso 1 1 calc R
H28B H 0.4965 0.6452 -0.2262 0.072 Uiso 1 1 calc R

loop_
_atom_site_aniso_label
_atom_site_aniso_U_11
_atom_site_aniso_U_22
_atom_site_aniso_U_33
_atom_site_aniso_U_23
_atom_site_aniso_U_13
_atom_site_aniso_U_12
Mg1 0.0226(6) 0.0394(7) 0.0290(7) 0.0038(5) 0.0048(5) 0.0082(5)
O1 0.0471(11) 0.0371(11) 0.0290(10) 0.0057(8) 0.0031(8) 0.0133(9)
C1 0.0233(13) 0.0377(15) 0.0311(15) 0.0035(11) 0.0022(11) 0.0049(11)
Mg2 0.0212(4) 0.0426(6) 0.0348(5) 0.0019(4) 0.0034(4) 0.0056(4)
C2 0.0239(13) 0.0330(15) 0.0342(15) 0.0032(11) -0.0005(11) 0.0048(11)
C3 0.0292(14) 0.0326(15) 0.0344(15) 0.0014(12) 0.0081(11) -0.0002(12)
C4 0.0403(16) 0.0551(19) 0.0356(16) 0.0073(13) 0.0096(13) 0.0119(14)
C5 0.063(2) 0.058(2) 0.0320(17) 0.0103(14) 0.0079(14) 0.0105(17)
C6 0.060(2) 0.0433(18) 0.0429(18) 0.0052(14) 0.0253(16) 0.0012(15)
C7 0.0412(17) 0.0458(18) 0.0503(19) 0.0047(14) 0.0203(14) 0.0072(14)
C8 0.0348(15) 0.0406(16) 0.0379(16) 0.0056(12) 0.0086(12) 0.0064(13)
C9 0.0310(15) 0.0421(16) 0.0335(16) 0.0015(13) 0.0047(11) 0.0064(12)
C10 0.0217(13) 0.0378(15) 0.0387(16) 0.0084(13) 0.0033(11) 0.0045(11)
C11 0.0318(15) 0.0345(15) 0.0323(15) 0.0029(12) 0.0006(11) 0.0091(12)
C12 0.0355(16) 0.0481(18) 0.0370(17) -0.0014(13) 0.0054(12) 0.0015(13)
C13 0.0441(18) 0.058(2) 0.0391(18) -0.0019(15) 0.0097(13) 0.0051(15)
C14 0.0520(19) 0.0425(17) 0.0386(17) -0.0034(13) 0.0011(14) 0.0058(15)
C15 0.0413(17) 0.0350(16) 0.0461(18) 0.0032(13) -0.0019(13) 0.0006(13)
C16 0.0311(15) 0.0382(16) 0.0404(16) 0.0050(13) 0.0029(12) 0.0038(13)
C17 0.0265(14) 0.0491(18) 0.0400(16) 0.0056(13) 0.0054(12) 0.0011(13)
C18 0.0253(14) 0.0458(17) 0.0409(16) 0.0074(13) 0.0066(12) 0.0014(13)
C19 0.0262(14) 0.0524(19) 0.058(2) 0.0220(15) 0.0124(13) 0.0059(13)
C20 0.048(2) 0.059(2) 0.062(2) 0.0277(17) -0.0060(16) -0.0072(16)
C21 0.061(2) 0.088(3) 0.099(3) 0.060(3) -0.015(2) -0.008(2)
C22 0.051(2) 0.121(4) 0.141(5) 0.093(4) 0.028(3) 0.030(3)
C23 0.086(3) 0.084(3) 0.129(4) 0.058(3) 0.065(3) 0.051(2)
C24 0.066(2) 0.072(2) 0.079(3) 0.029(2) 0.039(2) 0.034(2)
C25 0.062(2) 0.0347(17) 0.0498(19) 0.0067(14) 0.0024(15) 0.0105(15)
C26 0.060(2) 0.0482(19) 0.057(2) 0.0118(16) 0.0007(16) 0.0146(16)
C27 0.085(3) 0.068(2) 0.050(2) 0.0181(18) 0.0006(18) 0.025(2)
C28 0.094(3) 0.060(2) 0.0306(18) 0.0100(15) 0.0043(16) 0.031(2)

loop_
_atom_type_symbol
_atom_type_description
_atom_type_scat_dispersion_real
_atom_type_scat_dispersion_imag
_atom_type_scat_source
C C 0.0033 0.0016 'International Tables Vol C Tables 4.2.6.8 and 6.1.1.4'
H H 0.0000 0.0000 'International Tables Vol C Tables 4.2.6.8 and 6.1.1.4'
Mg Mg 0.0486 0.0363 'International Tables Vol C Tables 4.2.6.8 and 6.1.1.4'
O O 0.0106 0.0060 'International Tables Vol C Tables 4.2.6.8 and 6.1.1.4'

loop_
_geom_angle_atom_site_label_1
_geom_angle_atom_site_label_2
_geom_angle_atom_site_label_3
_geom_angle
_geom_angle_site_symmetry_1
_geom_angle_site_symmetry_3
O1 Mg1 O1 180.0 2_665 .
O1 Mg1 C1 90.34(8) 2_665 2_665
O1 Mg1 C1 89.66(8) . 2_665
O1 Mg1 C1 89.66(8) 2_665 .
O1 Mg1 C1 90.34(8) . .
C1 Mg1 C1 180.00(9) 2_665 .
O1 Mg1 C9 93.50(8) 2_665 .
O1 Mg1 C9 86.50(8) . .
C1 Mg1 C9 92.70(9) 2_665 .
C1 Mg1 C9 87.30(9) . .
O1 Mg1 C9 86.50(8) 2_665 2_665
O1 Mg1 C9 93.50(8) . 2_665
C1 Mg1 C9 87.30(9) 2_665 2_665
C1 Mg1 C9 92.70(9) . 2_665
C9 Mg1 C9 180.0 . 2_665
O1 Mg1 Mg2 76.80(5) 2_665 2_665
O1 Mg1 Mg2 103.20(5) . 2_665
C1 Mg1 Mg2 45.80(6) 2_665 2_665
C1 Mg1 Mg2 134.20(6) . 2_665
C9 Mg1 Mg2 136.32(6) . 2_665
C9 Mg1 Mg2 43.68(6) 2_665 2_665
O1 Mg1 Mg2 103.20(5) 2_665 .
O1 Mg1 Mg2 76.80(5) . .
C1 Mg1 Mg2 134.20(6) 2_665 .
C1 Mg1 Mg2 45.80(6) . .
C9 Mg1 Mg2 43.68(6) . .
C9 Mg1 Mg2 136.32(6) 2_665 .
Mg2 Mg1 Mg2 180.0 2_665 .
C25 O1 C28 107.0(2) . .
C25 O1 Mg1 124.25(16) . .
C28 O1 Mg1 125.93(16) . .
C2 C1 Mg2 97.72(18) . .
C2 C1 Mg1 167.0(2) . .
Mg2 C1 Mg1 86.43(9) . .
C9 Mg2 C17 116.52(11) . 2_565
C9 Mg2 C1 98.06(10) . .
C17 Mg2 C1 115.79(11) 2_565 .
C9 Mg2 C17 113.59(11) . .
C17 Mg2 C17 90.83(11) 2_565 .
C1 Mg2 C17 123.60(10) . .
C9 Mg2 C18 99.31(10) . .
C17 Mg2 C18 119.00(10) 2_565 .
C1 Mg2 C18 104.96(9) . .
C17 Mg2 C18 28.23(9) . .
C9 Mg2 C2 120.93(9) . .
C17 Mg2 C2 110.88(10) 2_565 .
C1 Mg2 C2 27.11(8) . .
C17 Mg2 C2 98.42(9) . .
C18 Mg2 C2 86.18(8) . .
C9 Mg2 Mg1 52.92(7) . .
C17 Mg2 Mg1 118.92(8) 2_565 .
C1 Mg2 Mg1 47.78(7) . .
C17 Mg2 Mg1 150.14(8) . .
C18 Mg2 Mg1 122.07(7) . .
C2 Mg2 Mg1 74.42(6) . .
C9 Mg2 Mg2 126.99(9) . 2_565
C17 Mg2 Mg2 47.25(7) 2_565 2_565
C1 Mg2 Mg2 134.94(8) . 2_565
C17 Mg2 Mg2 43.58(8) . 2_565
C18 Mg2 Mg2 71.77(7) . 2_565
C2 Mg2 Mg2 110.69(7) . 2_565
Mg1 Mg2 Mg2 166.02(5) . 2_565
C1 C2 C3 174.0(3) . .
C1 C2 Mg2 55.17(15) . .
C3 C2 Mg2 129.78(17) . .
C8 C3 C4 118.6(2) . .
C8 C3 C2 121.8(2) . .
C4 C3 C2 119.6(2) . .
C5 C4 C3 120.7(3) . .
C5 C4 H4 119.7 . .
C3 C4 H4 119.7 . .
C4 C5 C6 120.2(3) . .
C4 C5 H5 119.9 . .
C6 C5 H5 119.9 . .
C7 C6 C5 119.7(3) . .
C7 C6 H6 120.2 . .
C5 C6 H6 120.2 . .
C6 C7 C8 120.7(3) . .
C6 C7 H7 119.7 . .
C8 C7 H7 119.7 . .
C7 C8 C3 120.3(3) . .
C7 C8 H8 119.9 . .
C3 C8 H8 119.9 . .
C10 C9 Mg2 148.9(2) . .
C10 C9 Mg1 126.7(2) . .
Mg2 C9 Mg1 83.40(9) . .
C9 C10 C11 176.2(3) . .
C12 C11 C16 118.5(2) . .
C12 C11 C10 119.8(2) . .
C16 C11 C10 121.7(2) . .
C13 C12 C11 120.5(3) . .
C13 C12 H12 119.7 . .
C11 C12 H12 119.7 . .
C14 C13 C12 120.5(3) . .
C14 C13 H13 119.7 . .
C12 C13 H13 119.7 . .
C13 C14 C15 119.6(3) . .
C13 C14 H14 120.2 . .
C15 C14 H14 120.2 . .
C14 C15 C16 120.7(3) . .
C14 C15 H15 119.7 . .
C16 C15 H15 119.7 . .
C15 C16 C11 120.2(3) . .
C15 C16 H16 119.9 . .
C11 C16 H16 119.9 . .
C18 C17 Mg2 176.2(2) . 2_565
C18 C17 Mg2 89.28(18) . .
Mg2 C17 Mg2 89.17(11) 2_565 .
C17 C18 C19 176.3(3) . .
C17 C18 Mg2 62.50(17) . .
C19 C18 Mg2 120.82(17) . .
C24 C19 C20 119.2(3) . .
C24 C19 C18 121.4(3) . .
C20 C19 C18 119.4(3) . .
C21 C20 C19 120.0(4) . .
C21 C20 H20 120.0 . .
C19 C20 H20 120.0 . .
C22 C21 C20 120.2(4) . .
C22 C21 H21 119.9 . .
C20 C21 H21 119.9 . .
C21 C22 C23 120.5(4) . .
C21 C22 H22 119.8 . .
C23 C22 H22 119.8 . .
C22 C23 C24 119.8(4) . .
C22 C23 H23 120.1 . .
C24 C23 H23 120.1 . .
C19 C24 C23 120.3(4) . .
C19 C24 H24 119.8 . .
C23 C24 H24 119.8 . .
O1 C25 C26 106.4(2) . .
O1 C25 H25A 110.4 . .
C26 C25 H25A 110.4 . .
O1 C25 H25B 110.4 . .
C26 C25 H25B 110.4 . .
H25A C25 H25B 108.6 . .
C27 C26 C25 105.4(3) . .
C27 C26 H26A 110.7 . .
C25 C26 H26A 110.7 . .
C27 C26 H26B 110.7 . .
C25 C26 H26B 110.7 . .
H26A C26 H26B 108.8 . .
C28 C27 C26 106.3(3) . .
C28 C27 H27A 110.5 . .
C26 C27 H27A 110.5 . .
C28 C27 H27B 110.5 . .
C26 C27 H27B 110.5 . .
H27A C27 H27B 108.7 . .
O1 C28 C27 106.3(2) . .
O1 C28 H28A 110.5 . .
C27 C28 H28A 110.5 . .
O1 C28 H28B 110.5 . .
C27 C28 H28B 110.5 . .
H28A C28 H28B 108.7 . .

loop_
_geom_bond_atom_site_label_1
_geom_bond_atom_site_label_2
_geom_bond_distance
_geom_bond_site_symmetry_2
Mg1 O1 2.0896(17) 2_665
Mg1 O1 2.0896(17) .
Mg1 C1 2.273(3) 2_665
Mg1 C1 2.273(2) .
Mg1 C9 2.460(3) .
Mg1 C9 2.460(3) 2_665
Mg1 Mg2 3.0632(8) 2_665
Mg1 Mg2 3.0633(8) .
O1 C25 1.435(3) .
O1 C28 1.448(3) .
C1 C2 1.221(3) .
C1 Mg2 2.200(3) .
Mg2 C9 2.130(3) .
Mg2 C17 2.152(3) 2_565
Mg2 C17 2.292(3) .
Mg2 C18 2.584(3) .
Mg2 C2 2.656(3) .
Mg2 Mg2 3.1212(16) 2_565
C2 C3 1.454(3) .
C3 C8 1.391(3) .
C3 C4 1.393(4) .
C4 C5 1.374(4) .
C4 H4 0.9500 .
C5 C6 1.381(4) .
C5 H5 0.9500 .
C6 C7 1.373(4) .
C6 H6 0.9500 .
C7 C8 1.377(4) .
C7 H7 0.9500 .
C8 H8 0.9500 .
C9 C10 1.216(3) .
C10 C11 1.450(4) .
C11 C12 1.391(4) .
C11 C16 1.396(4) .
C12 C13 1.382(4) .
C12 H12 0.9500 .
C13 C14 1.370(4) .
C13 H13 0.9500 .
C14 C15 1.377(4) .
C14 H14 0.9500 .
C15 C16 1.379(4) .
C15 H15 0.9500 .
C16 H16 0.9500 .
C17 C18 1.222(4) .
C17 Mg2 2.152(3) 2_565
C18 C19 1.447(4) .
C19 C24 1.386(4) .
C19 C20 1.392(4) .
C20 C21 1.384(5) .
C20 H20 0.9500 .
C21 C22 1.372(6) .
C21 H21 0.9500 .
C22 C23 1.373(6) .
C22 H22 0.9500 .
C23 C24 1.389(5) .
C23 H23 0.9500 .
C24 H24 0.9500 .
C25 C26 1.505(4) .
C25 H25A 0.9900 .
C25 H25B 0.9900 .
C26 C27 1.502(4) .
C26 H26A 0.9900 .
C26 H26B 0.9900 .
C27 C28 1.472(4) .
C27 H27A 0.9900 .
C27 H27B 0.9900 .
C28 H28A 0.9900 .
C28 H28B 0.9900 .

loop_
_geom_torsion_atom_site_label_1
_geom_torsion_atom_site_label_2
_geom_torsion_atom_site_label_3
_geom_torsion_atom_site_label_4
_geom_torsion
_geom_torsion_site_symmetry_1
_geom_torsion_site_symmetry_4
O1 Mg1 O1 C25 -144(27) 2_665 .
C1 Mg1 O1 C25 -124.5(2) 2_665 .
C1 Mg1 O1 C25 55.5(2) . .
C9 Mg1 O1 C25 142.8(2) . .
C9 Mg1 O1 C25 -37.2(2) 2_665 .
Mg2 Mg1 O1 C25 -80.3(2) 2_665 .
Mg2 Mg1 O1 C25 99.7(2) . .
O1 Mg1 O1 C28 14(27) 2_665 .
C1 Mg1 O1 C28 33.8(2) 2_665 .
C1 Mg1 O1 C28 -146.2(2) . .
C9 Mg1 O1 C28 -58.9(2) . .
C9 Mg1 O1 C28 121.1(2) 2_665 .
Mg2 Mg1 O1 C28 78.0(2) 2_665 .
Mg2 Mg1 O1 C28 -102.0(2) . .
O1 Mg1 C1 C2 0.3(9) 2_665 .
O1 Mg1 C1 C2 -179.7(9) . .
C1 Mg1 C1 C2 -161(28) 2_665 .
C9 Mg1 C1 C2 93.8(9) . .
C9 Mg1 C1 C2 -86.2(9) 2_665 .
Mg2 Mg1 C1 C2 -70.8(10) 2_665 .
Mg2 Mg1 C1 C2 109.2(10) . .
O1 Mg1 C1 Mg2 -108.92(8) 2_665 .
O1 Mg1 C1 Mg2 71.08(8) . .
C1 Mg1 C1 Mg2 90(28) 2_665 .
C9 Mg1 C1 Mg2 -15.40(9) . .
C9 Mg1 C1 Mg2 164.60(9) 2_665 .
Mg2 Mg1 C1 Mg2 180.0 2_665 .
C2 C1 Mg2 C9 -149.62(19) . .
Mg1 C1 Mg2 C9 18.03(10) . .
C2 C1 Mg2 C17 85.7(2) . 2_565
Mg1 C1 Mg2 C17 -106.67(10) . 2_565
C2 C1 Mg2 C17 -24.2(2) . .
Mg1 C1 Mg2 C17 143.43(10) . .
C2 C1 Mg2 C18 -47.7(2) . .
Mg1 C1 Mg2 C18 119.97(9) . .
Mg1 C1 Mg2 C2 167.6(2) . .
C2 C1 Mg2 Mg1 -167.6(2) . .
C2 C1 Mg2 Mg2 31.3(2) . 2_565
Mg1 C1 Mg2 Mg2 -161.02(7) . 2_565
O1 Mg1 Mg2 C9 -81.09(10) 2_665 .
O1 Mg1 Mg2 C9 98.91(10) . .
C1 Mg1 Mg2 C9 22.59(13) 2_665 .
C1 Mg1 Mg2 C9 -157.41(13) . .
C9 Mg1 Mg2 C9 180.0 2_665 .
Mg2 Mg1 Mg2 C9 -9(3) 2_665 .
O1 Mg1 Mg2 C17 176.09(10) 2_665 2_565
O1 Mg1 Mg2 C17 -3.91(10) . 2_565
C1 Mg1 Mg2 C17 -80.22(13) 2_665 2_565
C1 Mg1 Mg2 C17 99.78(13) . 2_565
C9 Mg1 Mg2 C17 -102.82(13) . 2_565
C9 Mg1 Mg2 C17 77.18(13) 2_665 2_565
Mg2 Mg1 Mg2 C17 -111(3) 2_665 2_565
O1 Mg1 Mg2 C1 76.32(10) 2_665 .
O1 Mg1 Mg2 C1 -103.68(10) . .
C1 Mg1 Mg2 C1 180.0 2_665 .
C9 Mg1 Mg2 C1 157.41(13) . .
C9 Mg1 Mg2 C1 -22.59(13) 2_665 .
Mg2 Mg1 Mg2 C1 149(3) 2_665 .
O1 Mg1 Mg2 C17 -9.09(16) 2_665 .
O1 Mg1 Mg2 C17 170.90(16) . .
C1 Mg1 Mg2 C17 94.59(18) 2_665 .
C1 Mg1 Mg2 C17 -85.41(18) . .
C9 Mg1 Mg2 C17 72.00(18) . .
C9 Mg1 Mg2 C17 -108.00(18) 2_665 .
Mg2 Mg1 Mg2 C17 63(3) 2_665 .
O1 Mg1 Mg2 C18 -4.64(9) 2_665 .
O1 Mg1 Mg2 C18 175.36(9) . .
C1 Mg1 Mg2 C18 99.04(12) 2_665 .
C1 Mg1 Mg2 C18 -80.96(12) . .
C9 Mg1 Mg2 C18 76.45(12) . .
C9 Mg1 Mg2 C18 -103.55(12) 2_665 .
Mg2 Mg1 Mg2 C18 68(3) 2_665 .
O1 Mg1 Mg2 C2 70.51(8) 2_665 .
O1 Mg1 Mg2 C2 -109.49(8) . .
C1 Mg1 Mg2 C2 174.19(10) 2_665 .
C1 Mg1 Mg2 C2 -5.81(10) . .
C9 Mg1 Mg2 C2 151.60(11) . .
C9 Mg1 Mg2 C2 -28.40(11) 2_665 .
Mg2 Mg1 Mg2 C2 143(3) 2_665 .
O1 Mg1 Mg2 Mg2 -176.0(2) 2_665 2_565
O1 Mg1 Mg2 Mg2 4.0(2) . 2_565
C1 Mg1 Mg2 Mg2 -72.4(2) 2_665 2_565
C1 Mg1 Mg2 Mg2 107.6(2) . 2_565
C9 Mg1 Mg2 Mg2 -94.9(2) . 2_565
C9 Mg1 Mg2 Mg2 85.1(2) 2_665 2_565
Mg2 Mg1 Mg2 Mg2 -103(3) 2_665 2_565
Mg2 C1 C2 C3 147(3) . .
Mg1 C1 C2 C3 39(3) . .
Mg1 C1 C2 Mg2 -108.0(10) . .
C9 Mg2 C2 C1 35.7(2) . .
C17 Mg2 C2 C1 -106.07(19) 2_565 .
C17 Mg2 C2 C1 159.79(19) . .
C18 Mg2 C2 C1 134.29(19) . .
Mg1 Mg2 C2 C1 9.47(17) . .
Mg2 Mg2 C2 C1 -156.83(18) 2_565 .
C9 Mg2 C2 C3 -140.1(2) . .
C17 Mg2 C2 C3 78.2(2) 2_565 .
C1 Mg2 C2 C3 -175.8(3) . .
C17 Mg2 C2 C3 -16.0(2) . .
C18 Mg2 C2 C3 -41.5(2) . .
Mg1 Mg2 C2 C3 -166.3(2) . .
Mg2 Mg2 C2 C3 27.4(2) 2_565 .
C1 C2 C3 C8 180(100) . .
Mg2 C2 C3 C8 -36.0(4) . .
C1 C2 C3 C4 -2(3) . .
Mg2 C2 C3 C4 142.0(2) . .
C8 C3 C4 C5 0.2(4) . .
C2 C3 C4 C5 -177.8(3) . .
C3 C4 C5 C6 0.3(5) . .
C4 C5 C6 C7 -0.7(5) . .
C5 C6 C7 C8 0.5(4) . .
C6 C7 C8 C3 0.1(4) . .
C4 C3 C8 C7 -0.4(4) . .
C2 C3 C8 C7 177.6(2) . .
C17 Mg2 C9 C10 -59.3(5) 2_565 .
C1 Mg2 C9 C10 176.5(4) . .
C17 Mg2 C9 C10 44.3(5) . .
C18 Mg2 C9 C10 69.8(4) . .
C2 Mg2 C9 C10 161.0(4) . .
Mg1 Mg2 C9 C10 -166.8(5) . .
Mg2 Mg2 C9 C10 -4.3(5) 2_565 .
C17 Mg2 C9 Mg1 107.48(10) 2_565 .
C1 Mg2 C9 Mg1 -16.70(9) . .
C17 Mg2 C9 Mg1 -148.89(9) . .
C18 Mg2 C9 Mg1 -123.40(8) . .
C2 Mg2 C9 Mg1 -32.28(12) . .
Mg2 Mg2 C9 Mg1 162.46(6) 2_565 .
O1 Mg1 C9 C10 -83.0(3) 2_665 .
O1 Mg1 C9 C10 97.0(3) . .
C1 Mg1 C9 C10 7.5(3) 2_665 .
C1 Mg1 C9 C10 -172.5(3) . .
C9 Mg1 C9 C10 -101(35) 2_665 .
Mg2 Mg1 C9 C10 -8.5(3) 2_665 .
Mg2 Mg1 C9 C10 171.5(3) . .
O1 Mg1 C9 Mg2 105.50(8) 2_665 .
O1 Mg1 C9 Mg2 -74.50(8) . .
C1 Mg1 C9 Mg2 -163.99(9) 2_665 .
C1 Mg1 C9 Mg2 16.01(9) . .
C9 Mg1 C9 Mg2 87(35) 2_665 .
Mg2 Mg1 C9 Mg2 180.0 2_665 .
Mg2 C9 C10 C11 102(4) . .
Mg1 C9 C10 C11 -61(4) . .
C9 C10 C11 C12 44(4) . .
C9 C10 C11 C16 -134(4) . .
C16 C11 C12 C13 0.5(4) . .
C10 C11 C12 C13 -177.8(3) . .
C11 C12 C13 C14 0.4(4) . .
C12 C13 C14 C15 -1.0(5) . .
C13 C14 C15 C16 0.6(4) . .
C14 C15 C16 C11 0.3(4) . .
C12 C11 C16 C15 -0.8(4) . .
C10 C11 C16 C15 177.5(2) . .
C9 Mg2 C17 C18 63.9(2) . .
C17 Mg2 C17 C18 -176.5(2) 2_565 .
C1 Mg2 C17 C18 -54.4(2) . .
C2 Mg2 C17 C18 -65.3(2) . .
Mg1 Mg2 C17 C18 8.0(3) . .
Mg2 Mg2 C17 C18 -176.5(2) 2_565 .
C9 Mg2 C17 Mg2 -119.58(11) . 2_565
C17 Mg2 C17 Mg2 0.0 2_565 2_565
C1 Mg2 C17 Mg2 122.15(12) . 2_565
C18 Mg2 C17 Mg2 176.5(2) . 2_565
C2 Mg2 C17 Mg2 111.25(10) . 2_565
Mg1 Mg2 C17 Mg2 -175.46(10) . 2_565
Mg2 C17 C18 C19 88(6) 2_565 .
Mg2 C17 C18 C19 154(5) . .
Mg2 C17 C18 Mg2 -66(4) 2_565 .
C9 Mg2 C18 C17 -123.5(2) . .
C17 Mg2 C18 C17 4.0(3) 2_565 .
C1 Mg2 C18 C17 135.5(2) . .
C2 Mg2 C18 C17 115.8(2) . .
Mg1 Mg2 C18 C17 -175.31(17) . .
Mg2 Mg2 C18 C17 2.51(18) 2_565 .
C9 Mg2 C18 C19 58.4(2) . .
C17 Mg2 C18 C19 -174.2(2) 2_565 .
C1 Mg2 C18 C19 -42.6(2) . .
C17 Mg2 C18 C19 -178.1(4) . .
C2 Mg2 C18 C19 -62.4(2) . .
Mg1 Mg2 C18 C19 6.6(3) . .
Mg2 Mg2 C18 C19 -175.6(2) 2_565 .
C17 C18 C19 C24 120(5) . .
Mg2 C18 C19 C24 -86.8(3) . .
C17 C18 C19 C20 -59(5) . .
Mg2 C18 C19 C20 94.0(3) . .
C24 C19 C20 C21 0.3(4) . .
C18 C19 C20 C21 179.5(3) . .
C19 C20 C21 C22 -0.8(5) . .
C20 C21 C22 C23 0.0(6) . .
C21 C22 C23 C24 1.3(6) . .
C20 C19 C24 C23 1.0(5) . .
C18 C19 C24 C23 -178.2(3) . .
C22 C23 C24 C19 -1.8(6) . .
C28 O1 C25 C26 27.2(3) . .
Mg1 O1 C25 C26 -171.00(18) . .
O1 C25 C26 C27 -14.1(4) . .
C25 C26 C27 C28 -3.9(4) . .
C25 O1 C28 C27 -29.9(3) . .
Mg1 O1 C28 C27 168.7(2) . .
C26 C27 C28 O1 20.4(4) . .
